data_2208099
loop_
_publ_author_name
'Xue-Mei Li'
'Shan-Shan Gu'
'Shu-Sheng Zhang'

_publ_section_title
;
 1,4-Bis(3-hydroxymethylphenoxy)butane
;
_journal_coeditor_code IS6181
_journal_issue 2
_journal_name_full 'Acta Crystallographica Section E'
_journal_page_first o664
_journal_page_last o665
_journal_paper_doi 10.1107/S1600536806001504
_journal_volume 62
_journal_year 2006
_chemical_formula_iupac 'C18 H22 O4'
_chemical_formula_moiety 'C18 H22 O4'
_chemical_formula_sum 'C18 H22 O4'
_chemical_formula_weight 302.36
_chemical_name_systematic
;
1,4-Bis(3-hydroxymethylphenoxy)butane
;
_space_group_IT_number 14
_symmetry_cell_setting monoclinic
_symmetry_space_group_name_Hall '-P 2ybc'
_symmetry_space_group_name_H-M 'P 1 21/c 1'
_atom_sites_solution_hydrogens geom
_atom_sites_solution_primary direct
_atom_sites_solution_secondary difmap
_audit_creation_method SHELXL-97
_cell_angle_alpha 90.00
_cell_angle_beta 112.347(3)
_cell_angle_gamma 90.00
_cell_formula_units_Z 2
_cell_length_a 13.920(3)
_cell_length_b 4.8454(9)
_cell_length_c 12.846(2)
_cell_measurement_reflns_used 1160
_cell_measurement_temperature 293(2)
_cell_measurement_theta_max 23.7
_cell_measurement_theta_min 3.2
_cell_volume 801.4(3)
_computing_cell_refinement 'SAINT (Siemens, 1996)'
_computing_data_collection 'SMART (Siemens, 1996)'
_computing_data_reduction SAINT
_computing_molecular_graphics SHELXTL
_computing_publication_material 'SHELXTL, PARST (Nardelli, 1995) and PLATON (Spek, 2003)'
_computing_structure_refinement SHELXTL
_computing_structure_solution 'SHELXTL (Sheldrick, 1997)'
_diffrn_ambient_temperature 293(2)
_diffrn_detector_area_resol_mean 8.33
_diffrn_measured_fraction_theta_full 0.996
_diffrn_measured_fraction_theta_max 0.996
_diffrn_measurement_device_type 'Siemens SMART 1000 CCD area-detector'
_diffrn_measurement_method \w
_diffrn_radiation_monochromator graphite
_diffrn_radiation_source 'fine-focus sealed tube'
_diffrn_radiation_type MoK\a
_diffrn_radiation_wavelength 0.71073
_diffrn_reflns_av_R_equivalents 0.0198
_diffrn_reflns_av_sigmaI/netI 0.0235
_diffrn_reflns_limit_h_max 15
_diffrn_reflns_limit_h_min -17
_diffrn_reflns_limit_k_max 5
_diffrn_reflns_limit_k_min -5
_diffrn_reflns_limit_l_max 13
_diffrn_reflns_limit_l_min -15
_diffrn_reflns_number 4195
_diffrn_reflns_theta_full 26.03
_diffrn_reflns_theta_max 26.03
_diffrn_reflns_theta_min 1.58
_diffrn_standards_number 0
_exptl_absorpt_coefficient_mu 0.088
_exptl_absorpt_correction_T_max 0.9948
_exptl_absorpt_correction_T_min 0.9692
_exptl_absorpt_correction_type multi-scan
_exptl_absorpt_process_details '(SADABS; Sheldrick, 1996)'
_exptl_crystal_colour yellow
_exptl_crystal_density_diffrn 1.253
_exptl_crystal_density_method 'not measured'
_exptl_crystal_description plate
_exptl_crystal_F_000 324
_exptl_crystal_size_max 0.36
_exptl_crystal_size_mid 0.16
_exptl_crystal_size_min 0.06
_refine_diff_density_max 0.325
_refine_diff_density_min -0.269
_refine_ls_extinction_method none
_refine_ls_goodness_of_fit_ref 1.061
_refine_ls_hydrogen_treatment constr
_refine_ls_matrix_type full
_refine_ls_number_parameters 100
_refine_ls_number_reflns 1557
_refine_ls_number_restraints 0
_refine_ls_restrained_S_all 1.061
_refine_ls_R_factor_all 0.0664
_refine_ls_R_factor_gt 0.0525
_refine_ls_shift/su_max 0.000
_refine_ls_shift/su_mean 0.000
_refine_ls_structure_factor_coef Fsqd
_refine_ls_weighting_details 'calc w=1/[\s^2^(Fo^2^)+(0.0758P)^2^+0.191P] where P=(Fo^2^+2Fc^2^)/3'
_refine_ls_weighting_scheme calc
_refine_ls_wR_factor_gt 0.1449
_refine_ls_wR_factor_ref 0.1560
_reflns_number_gt 1186
_reflns_number_total 1557
_reflns_threshold_expression I>2\s(I)
_cod_data_source_file is6181.cif
_cod_data_source_block I
_cod_depositor_comments
;
The following automatic conversions were performed:
'_symmetry_cell_setting' value 'Monoclinic' changed to 'monoclinic'
according to '/home/saulius/struct/CIF-dictionaries/cif_core.dic'
dictionary named 'cif_core.dic' version 2.4.1 from 2010-06-29.

Automatic conversion script
Id: cif_fix_enum 1527 2010-12-29 10:47:43Z saulius 

The following automatic conversions were performed:

'_symmetry_cell_setting' value 'Monoclinic' changed to 'monoclinic'
according to /home/saulius/struct/CIF-dictionaries/cif_core.dic
dictionary named 'cif_core.dic' version 2.4.1 from 2010-06-29.

Automatic conversion script
Id: cif_fix_values 1715 2011-07-08 13:25:40Z adriana 
;
_cod_original_sg_symbol_H-M 'P 21/c'
_cod_database_code 2208099
_cod_database_fobs_code 2208099

loop_
_symmetry_equiv_pos_as_xyz
'x, y, z'
'-x, y+1/2, -z+1/2'
'-x, -y, -z'
'x, -y-1/2, z-1/2'

loop_
_atom_site_label
_atom_site_fract_x
_atom_site_fract_y
_atom_site_fract_z
_atom_site_U_iso_or_equiv
_atom_site_adp_type
_atom_site_calc_flag
_atom_site_refinement_flags
_atom_site_occupancy
_atom_site_type_symbol
O1 0.04488(11) 0.1743(3) 0.74273(12) 0.0612(5) Uani d . 1 O
H1A 0.0189 0.3263 0.7424 0.092 Uiso calc R 1 H
O2 0.34849(11) 0.7874(3) 0.83695(13) 0.0687(5) Uani d . 1 O
C1 0.06902(15) 0.1469(4) 0.64648(16) 0.0517(5) Uani d . 1 C
H1B 0.0064 0.1730 0.5799 0.062 Uiso calc R 1 H
H1C 0.0942 -0.0386 0.6439 0.062 Uiso calc R 1 H
C2 0.14960(14) 0.3507(4) 0.64470(15) 0.0452(5) Uani d . 1 C
C3 0.15953(17) 0.4052(5) 0.54322(18) 0.0609(6) Uani d . 1 C
H3A 0.1160 0.3179 0.4778 0.073 Uiso calc R 1 H
C4 0.23370(19) 0.5883(5) 0.5391(2) 0.0710(7) Uani d . 1 C
H4A 0.2400 0.6229 0.4708 0.085 Uiso calc R 1 H
C5 0.29906(17) 0.7215(5) 0.6354(2) 0.0644(6) Uani d . 1 C
H5A 0.3489 0.8451 0.6320 0.077 Uiso calc R 1 H
C6 0.28940(15) 0.6685(4) 0.73643(18) 0.0530(5) Uani d . 1 C
C7 0.21476(14) 0.4821(4) 0.74099(16) 0.0479(5) Uani d . 1 C
H7A 0.2089 0.4460 0.8094 0.057 Uiso calc R 1 H
C8 0.42522(17) 0.9875(5) 0.8385(2) 0.0709(7) Uani d . 1 C
H8A 0.3934 1.1326 0.7843 0.085 Uiso calc R 1 H
H8B 0.4790 0.9005 0.8192 0.085 Uiso calc R 1 H
C9 0.47083(17) 1.1051(4) 0.9548(2) 0.0742(8) Uani d . 1 C
H9A 0.4154 1.1848 0.9733 0.089 Uiso calc R 1 H
H9B 0.5181 1.2530 0.9557 0.089 Uiso calc R 1 H

loop_
_atom_site_aniso_label
_atom_site_aniso_U_11
_atom_site_aniso_U_22
_atom_site_aniso_U_33
_atom_site_aniso_U_12
_atom_site_aniso_U_13
_atom_site_aniso_U_23
O1 0.0761(10) 0.0514(9) 0.0686(10) -0.0067(7) 0.0416(8) -0.0085(7)
O2 0.0595(9) 0.0712(10) 0.0790(11) -0.0256(7) 0.0304(8) -0.0160(8)
C1 0.0522(11) 0.0481(11) 0.0539(12) -0.0010(8) 0.0191(9) -0.0082(9)
C2 0.0454(10) 0.0404(10) 0.0503(11) 0.0054(8) 0.0188(8) -0.0007(8)
C3 0.0681(14) 0.0642(14) 0.0513(12) 0.0034(11) 0.0238(10) -0.0020(10)
C4 0.0840(16) 0.0767(16) 0.0658(15) 0.0060(13) 0.0437(13) 0.0103(12)
C5 0.0648(14) 0.0591(13) 0.0839(17) -0.0011(10) 0.0446(13) 0.0068(12)
C6 0.0461(10) 0.0491(11) 0.0676(13) 0.0002(9) 0.0261(10) -0.0033(9)
C7 0.0488(10) 0.0479(11) 0.0517(11) -0.0008(8) 0.0244(9) -0.0019(8)
C8 0.0555(12) 0.0551(13) 0.110(2) -0.0132(10) 0.0409(13) -0.0123(13)
C9 0.0531(13) 0.0521(13) 0.119(2) -0.0127(10) 0.0343(14) -0.0224(13)

loop_
_atom_type_symbol
_atom_type_description
_atom_type_scat_dispersion_real
_atom_type_scat_dispersion_imag
_atom_type_scat_source
C C 0.0033 0.0016 'International Tables Vol C Tables 4.2.6.8 and 6.1.1.4'
H H 0.0000 0.0000 'International Tables Vol C Tables 4.2.6.8 and 6.1.1.4'
O O 0.0106 0.0060 'International Tables Vol C Tables 4.2.6.8 and 6.1.1.4'

loop_
_geom_angle_atom_site_label_1
_geom_angle_atom_site_label_2
_geom_angle_atom_site_label_3
_geom_angle_site_symmetry_1
_geom_angle_site_symmetry_3
_geom_angle
C1 O1 H1A . . 109.5
C6 O2 C8 . . 118.31(18)
O1 C1 C2 . . 112.41(16)
O1 C1 H1B . . 109.1
C2 C1 H1B . . 109.1
O1 C1 H1C . . 109.1
C2 C1 H1C . . 109.1
H1B C1 H1C . . 107.9
C7 C2 C3 . . 119.21(18)
C7 C2 C1 . . 122.01(17)
C3 C2 C1 . . 118.78(18)
C4 C3 C2 . . 120.2(2)
C4 C3 H3A . . 119.9
C2 C3 H3A . . 119.9
C3 C4 C5 . . 120.9(2)
C3 C4 H4A . . 119.6
C5 C4 H4A . . 119.6
C6 C5 C4 . . 119.2(2)
C6 C5 H5A . . 120.4
C4 C5 H5A . . 120.4
O2 C6 C5 . . 124.88(19)
O2 C6 C7 . . 115.06(18)
C5 C6 C7 . . 120.1(2)
C2 C7 C6 . . 120.48(18)
C2 C7 H7A . . 119.8
C6 C7 H7A . . 119.8
O2 C8 C9 . . 107.5(2)
O2 C8 H8A . . 110.2
C9 C8 H8A . . 110.2
O2 C8 H8B . . 110.2
C9 C8 H8B . . 110.2
H8A C8 H8B . . 108.5
C8 C9 C9 . 3_677 114.0(2)
C8 C9 H9A . . 108.8
C9 C9 H9A 3_677 . 108.8
C8 C9 H9B . . 108.8
C9 C9 H9B 3_677 . 108.8
H9A C9 H9B . . 107.7

loop_
_geom_bond_atom_site_label_1
_geom_bond_atom_site_label_2
_geom_bond_site_symmetry_2
_geom_bond_distance
_geom_bond_publ_flag
O1 C1 . 1.405(2) yes
O1 H1A . 0.8200 ?
O2 C6 . 1.367(3) yes
O2 C8 . 1.437(2) yes
C1 C2 . 1.501(3) ?
C1 H1B . 0.9700 ?
C1 H1C . 0.9700 ?
C2 C7 . 1.380(3) ?
C2 C3 . 1.388(3) ?
C3 C4 . 1.377(3) ?
C3 H3A . 0.9300 ?
C4 C5 . 1.385(3) ?
C4 H4A . 0.9300 ?
C5 C6 . 1.378(3) ?
C5 H5A . 0.9300 ?
C6 C7 . 1.395(3) ?
C7 H7A . 0.9300 ?
C8 C9 . 1.497(3) yes
C8 H8A . 0.9700 ?
C8 H8B . 0.9700 ?
C9 C9 3_677 1.526(5) ?
C9 H9A . 0.9700 ?
C9 H9B . 0.9700 ?

loop_
_geom_hbond_atom_site_label_D
_geom_hbond_atom_site_label_H
_geom_hbond_atom_site_label_A
_geom_hbond_site_symmetry_A
_geom_hbond_distance_DH
_geom_hbond_distance_HA
_geom_hbond_distance_DA
_geom_hbond_angle_DHA
_geom_hbond_publ_flag
O1 H1A O1 2_556 0.82 1.95 2.765(2) 173 yes
C1 H1C Cg1 1_545 0.97 2.76 3.685 160 yes

loop_
_geom_torsion_atom_site_label_1
_geom_torsion_atom_site_label_2
_geom_torsion_atom_site_label_3
_geom_torsion_atom_site_label_4
_geom_torsion_site_symmetry_4
_geom_torsion
O1 C1 C2 C7 . 19.6(2)
O1 C1 C2 C3 . -161.32(17)
C7 C2 C3 C4 . 0.0(3)
C1 C2 C3 C4 . -179.09(18)
C2 C3 C4 C5 . -0.3(3)
C3 C4 C5 C6 . 0.1(3)
C8 O2 C6 C5 . 1.5(3)
C8 O2 C6 C7 . -178.35(17)
C4 C5 C6 O2 . -179.6(2)
C4 C5 C6 C7 . 0.2(3)
C3 C2 C7 C6 . 0.3(3)
C1 C2 C7 C6 . 179.43(17)
O2 C6 C7 C2 . 179.35(16)
C5 C6 C7 C2 . -0.5(3)
C6 O2 C8 C9 . 174.37(17)
O2 C8 C9 C9 3_677 63.8(3)
